data_7157604
loop_
_publ_author_name
'Abudken, Ahmed M. H.'
'Hope, Eric G.'
'Singh, Kuldip'
'Stuart, Alison M.'

_publ_section_title
;
 Fluorinations of unsymmetrical diaryliodonium salts containing
 ortho-sidearms; influence of sidearm on selectivity.
;
_journal_issue 31
_journal_name_full 'Organic &amp; biomolecular chemistry'
_journal_page_first 6140
_journal_page_last 6146
_journal_paper_doi 10.1039/d0ob01401j
_journal_volume 18
_journal_year 2020
_chemical_formula_moiety 'C21 H20 I O2, B F4'
_chemical_formula_sum 'C21 H20 B F4 I O2'
_chemical_formula_weight 518.08
_space_group_IT_number 14
_space_group_name_Hall '-P 2yn'
_space_group_name_H-M_alt 'P 1 21/n 1'
_symmetry_cell_setting monoclinic
_symmetry_space_group_name_H-M 'P 1 21/n 1'
_atom_sites_solution_hydrogens geom
_atom_sites_solution_primary direct
_atom_sites_solution_secondary difmap
_audit_creation_method SHELXL-97
_audit_update_record
;
2020-07-01 deposited with the CCDC.	2020-07-23 downloaded from the CCDC.
;
_cell_angle_alpha 90.00
_cell_angle_beta 102.163(3)
_cell_angle_gamma 90.00
_cell_formula_units_Z 4
_cell_length_a 12.965(2)
_cell_length_b 11.911(2)
_cell_length_c 13.389(2)
_cell_measurement_reflns_used 968
_cell_measurement_temperature 150(2)
_cell_measurement_theta_max 28.208
_cell_measurement_theta_min 2.998
_cell_volume 2021.2(6)
_computing_cell_refinement 'Bruker SMART'
_computing_data_collection 'Bruker SMART'
_computing_data_reduction 'Bruker SHELXTL'
_computing_molecular_graphics 'Bruker SHELXTL'
_computing_publication_material 'Bruker SHELXTL'
_computing_structure_refinement 'SHELXL-97 (Sheldrick, 1997)'
_computing_structure_solution 'SHELXS-97 (Sheldrick, 1990)'
_diffrn_ambient_temperature 150(2)
_diffrn_measured_fraction_theta_full 1.000
_diffrn_measured_fraction_theta_max 1.000
_diffrn_measurement_device_type 'Bruker Apex 2000 CCD area detector'
_diffrn_measurement_method 'phi and omega scans'
_diffrn_radiation_monochromator graphite
_diffrn_radiation_source 'fine-focus sealed tube'
_diffrn_radiation_type MoK\a
_diffrn_radiation_wavelength 0.71073
_diffrn_reflns_av_R_equivalents 0.0421
_diffrn_reflns_av_sigmaI/netI 0.0339
_diffrn_reflns_limit_h_max 15
_diffrn_reflns_limit_h_min -15
_diffrn_reflns_limit_k_max 14
_diffrn_reflns_limit_k_min -14
_diffrn_reflns_limit_l_max 16
_diffrn_reflns_limit_l_min -16
_diffrn_reflns_number 15347
_diffrn_reflns_theta_full 26.00
_diffrn_reflns_theta_max 26.00
_diffrn_reflns_theta_min 1.99
_exptl_absorpt_coefficient_mu 1.635
_exptl_absorpt_correction_T_max 0.894
_exptl_absorpt_correction_T_min 0.662
_exptl_absorpt_correction_type empirical
_exptl_absorpt_process_details
;
absoprtion correction based on 9945 reflections(SADABS);Rint 0.0783 before
correction and 0.0283 after.
;
_exptl_crystal_colour colourless
_exptl_crystal_density_diffrn 1.703
_exptl_crystal_density_method 'not measured'
_exptl_crystal_description block
_exptl_crystal_F_000 1024
_exptl_crystal_size_max 0.34
_exptl_crystal_size_mid 0.22
_exptl_crystal_size_min 0.12
_refine_diff_density_max 0.910
_refine_diff_density_min -0.514
_refine_diff_density_rms 0.083
_refine_ls_extinction_method none
_refine_ls_goodness_of_fit_ref 1.033
_refine_ls_hydrogen_treatment constr
_refine_ls_matrix_type full
_refine_ls_number_parameters 264
_refine_ls_number_reflns 3974
_refine_ls_number_restraints 0
_refine_ls_restrained_S_all 1.033
_refine_ls_R_factor_all 0.0358
_refine_ls_R_factor_gt 0.0308
_refine_ls_shift/su_max 0.001
_refine_ls_shift/su_mean 0.000
_refine_ls_structure_factor_coef Fsqd
_refine_ls_weighting_details 'calc w=1/[\s^2^(Fo^2^)+(0.0409P)^2^+0.6206P] where P=(Fo^2^+2Fc^2^)/3'
_refine_ls_weighting_scheme calc
_refine_ls_wR_factor_gt 0.0735
_refine_ls_wR_factor_ref 0.0758
_reflns_number_gt 3547
_reflns_number_total 3974
_reflns_threshold_expression >2sigma(I)
_cod_data_source_file d0ob01401j2.cif
_cod_data_source_block 17098
_cod_depositor_comments
;
The following automatic conversions were performed:

data item '_symmetry_cell_setting' value 'Monoclinic' was changed to
'monoclinic' in accordance with the
/home/data/users/saulius/crontab/automatic-downloads/rss-feeds/RSC/lib/dictionaries/cif_core.dic
dictionary named 'cif_core.dic' version 2.4.2 last updated on
2011-04-26.

Automatic conversion script
Id: cif_fix_values 7556 2019-12-06 15:28:31Z antanas 

 Adding full bibliography for 7157603--7157607.cif.
;
_cod_original_sg_symbol_H-M P2(1)/n
_cod_database_code 7157604

loop_
_symmetry_equiv_pos_as_xyz
'x, y, z'
'-x+1/2, y+1/2, -z+1/2'
'-x, -y, -z'
'x-1/2, -y-1/2, z-1/2'

loop_
_atom_site_label
_atom_site_type_symbol
_atom_site_fract_x
_atom_site_fract_y
_atom_site_fract_z
_atom_site_U_iso_or_equiv
_atom_site_adp_type
_atom_site_occupancy
_atom_site_symmetry_multiplicity
_atom_site_calc_flag
_atom_site_refinement_flags
_atom_site_disorder_assembly
_atom_site_disorder_group
I1 I 0.277975(14) 0.866617(16) 0.108836(15) 0.02979(8) Uani 1 1 d . . .
O1 O 0.40877(15) 0.70782(16) 0.18152(15) 0.0273(4) Uani 1 1 d . . .
H1 H 0.3587 0.6763 0.1413 0.041 Uiso 1 1 calc R . .
O2 O -0.02338(18) 1.21888(19) -0.13572(17) 0.0402(6) Uani 1 1 d . . .
C1 C 0.3906(2) 0.8548(2) 0.0138(2) 0.0239(6) Uani 1 1 d . . .
C2 C 0.3739(2) 0.9233(3) -0.0717(2) 0.0298(7) Uani 1 1 d . . .
H2 H 0.3175 0.9757 -0.0836 0.036 Uiso 1 1 calc R . .
C3 C 0.4402(2) 0.9145(3) -0.1394(2) 0.0318(7) Uani 1 1 d . . .
H3 H 0.4306 0.9616 -0.1979 0.038 Uiso 1 1 calc R . .
C4 C 0.5209(2) 0.8363(3) -0.1213(2) 0.0323(7) Uani 1 1 d . . .
H4 H 0.5652 0.8277 -0.1690 0.039 Uiso 1 1 calc R . .
C5 C 0.5376(2) 0.7707(2) -0.0341(2) 0.0276(6) Uani 1 1 d . . .
H5 H 0.5943 0.7185 -0.0226 0.033 Uiso 1 1 calc R . .
C6 C 0.4738(2) 0.7787(2) 0.0372(2) 0.0231(6) Uani 1 1 d . . .
C7 C 0.5003(2) 0.7099(2) 0.1366(2) 0.0231(6) Uani 1 1 d . . .
C8 C 0.5305(3) 0.5903(3) 0.1175(2) 0.0314(7) Uani 1 1 d . . .
H8A H 0.5516 0.5509 0.1829 0.047 Uiso 1 1 calc R . .
H8B H 0.5896 0.5907 0.0823 0.047 Uiso 1 1 calc R . .
H8C H 0.4700 0.5519 0.0750 0.047 Uiso 1 1 calc R . .
C9 C 0.5877(2) 0.7704(2) 0.2130(2) 0.0252(6) Uani 1 1 d . . .
C10 C 0.5666(2) 0.8254(2) 0.2974(2) 0.0290(6) Uani 1 1 d . . .
H10 H 0.4967 0.8267 0.3086 0.035 Uiso 1 1 calc R . .
C11 C 0.6477(3) 0.8789(2) 0.3662(2) 0.0360(8) Uani 1 1 d . . .
H11 H 0.6325 0.9172 0.4237 0.043 Uiso 1 1 calc R . .
C12 C 0.7491(3) 0.8765(3) 0.3512(3) 0.0411(8) Uani 1 1 d . . .
H12 H 0.8042 0.9118 0.3989 0.049 Uiso 1 1 calc R . .
C13 C 0.7710(3) 0.8229(3) 0.2669(3) 0.0446(8) Uani 1 1 d . . .
H13 H 0.8412 0.8219 0.2562 0.053 Uiso 1 1 calc R . .
C14 C 0.6908(2) 0.7704(3) 0.1977(2) 0.0374(8) Uani 1 1 d . . .
H14 H 0.7062 0.7342 0.1394 0.045 Uiso 1 1 calc R . .
C15 C 0.1823(2) 0.9889(2) 0.0238(2) 0.0272(6) Uani 1 1 d . . .
C16 C 0.1087(2) 0.9571(2) -0.0627(2) 0.0293(7) Uani 1 1 d . . .
H16 H 0.1050 0.8815 -0.0857 0.035 Uiso 1 1 calc R . .
C17 C 0.0416(2) 1.0363(3) -0.1141(2) 0.0304(7) Uani 1 1 d . . .
H17 H -0.0097 1.0158 -0.1729 0.036 Uiso 1 1 calc R . .
C18 C 0.0484(2) 1.1480(2) -0.0800(2) 0.0283(6) Uani 1 1 d . . .
C19 C 0.1224(2) 1.1791(3) 0.0051(2) 0.0286(6) Uani 1 1 d . . .
H19 H 0.1272 1.2550 0.0274 0.034 Uiso 1 1 calc R . .
C20 C 0.1900(2) 1.0983(3) 0.0582(2) 0.0294(6) Uani 1 1 d . . .
H20 H 0.2409 1.1183 0.1176 0.035 Uiso 1 1 calc R . .
C21 C -0.0179(4) 1.3341(3) -0.1056(3) 0.0549(11) Uani 1 1 d . . .
H21A H -0.0270 1.3401 -0.0350 0.082 Uiso 1 1 calc R . .
H21B H -0.0739 1.3764 -0.1507 0.082 Uiso 1 1 calc R . .
H21C H 0.0510 1.3650 -0.1105 0.082 Uiso 1 1 calc R . .
B1 B 0.2531(3) 0.4340(3) 0.1276(3) 0.0288(7) Uani 1 1 d . . .
F1 F 0.28445(17) 0.33261(18) 0.17519(16) 0.0492(5) Uani 1 1 d . . .
F2 F 0.28646(16) 0.44001(19) 0.03754(15) 0.0520(6) Uani 1 1 d . . .
F3 F 0.29604(18) 0.52061(19) 0.19369(18) 0.0605(6) Uani 1 1 d . . .
F4 F 0.14500(14) 0.43981(16) 0.11073(17) 0.0473(5) Uani 1 1 d . . .

loop_
_atom_site_aniso_label
_atom_site_aniso_U_11
_atom_site_aniso_U_22
_atom_site_aniso_U_33
_atom_site_aniso_U_23
_atom_site_aniso_U_13
_atom_site_aniso_U_12
I1 0.02922(13) 0.03159(13) 0.03229(13) 0.00351(8) 0.01496(9) 0.00706(7)
O1 0.0244(10) 0.0317(11) 0.0281(11) 0.0004(9) 0.0108(9) -0.0013(8)
O2 0.0405(13) 0.0455(14) 0.0334(12) 0.0006(10) 0.0051(10) 0.0160(11)
C1 0.0250(14) 0.0241(14) 0.0254(15) -0.0001(11) 0.0114(12) -0.0006(11)
C2 0.0280(15) 0.0291(16) 0.0329(16) 0.0062(13) 0.0079(13) 0.0048(12)
C3 0.0325(16) 0.0353(17) 0.0286(16) 0.0094(14) 0.0088(13) 0.0023(13)
C4 0.0317(16) 0.0425(18) 0.0259(16) 0.0014(13) 0.0133(13) 0.0013(13)
C5 0.0236(14) 0.0349(16) 0.0251(15) 0.0010(12) 0.0068(12) 0.0050(12)
C6 0.0240(14) 0.0234(14) 0.0220(14) -0.0009(11) 0.0054(12) -0.0027(11)
C7 0.0248(14) 0.0221(14) 0.0251(14) 0.0020(11) 0.0114(12) 0.0027(11)
C8 0.0401(17) 0.0245(15) 0.0334(16) 0.0027(13) 0.0162(14) 0.0037(13)
C9 0.0302(15) 0.0224(14) 0.0228(14) 0.0053(11) 0.0055(12) 0.0014(11)
C10 0.0344(16) 0.0240(15) 0.0300(16) 0.0038(12) 0.0101(13) 0.0011(12)
C11 0.052(2) 0.0291(17) 0.0263(16) -0.0025(13) 0.0067(15) -0.0059(14)
C12 0.045(2) 0.040(2) 0.0336(18) 0.0054(15) -0.0021(16) -0.0143(15)
C13 0.0312(18) 0.062(2) 0.0387(19) 0.0051(18) 0.0044(15) -0.0068(16)
C14 0.0318(17) 0.051(2) 0.0314(17) -0.0012(15) 0.0100(14) -0.0008(14)
C15 0.0217(14) 0.0283(15) 0.0328(16) 0.0019(13) 0.0084(12) 0.0041(11)
C16 0.0307(16) 0.0271(15) 0.0333(16) -0.0099(13) 0.0136(13) -0.0037(12)
C17 0.0263(15) 0.0407(18) 0.0251(15) -0.0081(13) 0.0077(13) -0.0014(13)
C18 0.0267(15) 0.0330(16) 0.0273(15) 0.0028(12) 0.0106(13) 0.0051(12)
C19 0.0261(15) 0.0249(15) 0.0357(17) -0.0050(13) 0.0086(13) -0.0001(11)
C20 0.0219(14) 0.0354(16) 0.0307(16) -0.0069(13) 0.0050(13) -0.0005(12)
C21 0.080(3) 0.047(2) 0.038(2) 0.0039(17) 0.014(2) 0.034(2)
B1 0.0284(17) 0.0284(18) 0.0320(18) -0.0031(14) 0.0119(15) 0.0001(13)
F1 0.0553(13) 0.0487(12) 0.0432(12) 0.0077(10) 0.0092(10) 0.0142(10)
F2 0.0541(13) 0.0669(14) 0.0415(11) 0.0126(10) 0.0246(10) 0.0166(11)
F3 0.0660(14) 0.0538(13) 0.0660(15) -0.0208(11) 0.0236(12) -0.0258(11)
F4 0.0278(10) 0.0428(11) 0.0720(14) -0.0095(10) 0.0123(10) 0.0026(8)

loop_
_atom_type_symbol
_atom_type_description
_atom_type_scat_dispersion_real
_atom_type_scat_dispersion_imag
_atom_type_scat_source
C C 0.0033 0.0016 'International Tables Vol C Tables 4.2.6.8 and 6.1.1.4'
H H 0.0000 0.0000 'International Tables Vol C Tables 4.2.6.8 and 6.1.1.4'
B B 0.0013 0.0007 'International Tables Vol C Tables 4.2.6.8 and 6.1.1.4'
O O 0.0106 0.0060 'International Tables Vol C Tables 4.2.6.8 and 6.1.1.4'
F F 0.0171 0.0103 'International Tables Vol C Tables 4.2.6.8 and 6.1.1.4'
I I -0.4742 1.8119 'International Tables Vol C Tables 4.2.6.8 and 6.1.1.4'

loop_
_geom_angle_atom_site_label_1
_geom_angle_atom_site_label_2
_geom_angle_atom_site_label_3
_geom_angle
_geom_angle_site_symmetry_1
_geom_angle_site_symmetry_3
_geom_angle_publ_flag
C15 I1 C1 97.12(11) . . ?
C7 O1 H1 109.5 . . ?
C18 O2 C21 117.1(3) . . ?
C2 C1 C6 123.2(3) . . ?
C2 C1 I1 116.5(2) . . ?
C6 C1 I1 120.2(2) . . ?
C3 C2 C1 119.2(3) . . ?
C3 C2 H2 120.4 . . ?
C1 C2 H2 120.4 . . ?
C2 C3 C4 119.3(3) . . ?
C2 C3 H3 120.3 . . ?
C4 C3 H3 120.3 . . ?
C5 C4 C3 120.4(3) . . ?
C5 C4 H4 119.8 . . ?
C3 C4 H4 119.8 . . ?
C4 C5 C6 122.0(3) . . ?
C4 C5 H5 119.0 . . ?
C6 C5 H5 119.0 . . ?
C1 C6 C5 115.7(3) . . ?
C1 C6 C7 124.2(2) . . ?
C5 C6 C7 120.0(2) . . ?
O1 C7 C8 108.7(2) . . ?
O1 C7 C9 106.7(2) . . ?
C8 C7 C9 111.9(2) . . ?
O1 C7 C6 108.5(2) . . ?
C8 C7 C6 112.0(2) . . ?
C9 C7 C6 108.9(2) . . ?
C7 C8 H8A 109.5 . . ?
C7 C8 H8B 109.5 . . ?
H8A C8 H8B 109.5 . . ?
C7 C8 H8C 109.5 . . ?
H8A C8 H8C 109.5 . . ?
H8B C8 H8C 109.5 . . ?
C10 C9 C14 118.7(3) . . ?
C10 C9 C7 121.4(3) . . ?
C14 C9 C7 119.9(3) . . ?
C9 C10 C11 120.3(3) . . ?
C9 C10 H10 119.9 . . ?
C11 C10 H10 119.9 . . ?
C12 C11 C10 120.3(3) . . ?
C12 C11 H11 119.8 . . ?
C10 C11 H11 119.8 . . ?
C11 C12 C13 120.0(3) . . ?
C11 C12 H12 120.0 . . ?
C13 C12 H12 120.0 . . ?
C12 C13 C14 120.0(3) . . ?
C12 C13 H13 120.0 . . ?
C14 C13 H13 120.0 . . ?
C13 C14 C9 120.6(3) . . ?
C13 C14 H14 119.7 . . ?
C9 C14 H14 119.7 . . ?
C20 C15 C16 121.6(3) . . ?
C20 C15 I1 119.0(2) . . ?
C16 C15 I1 119.3(2) . . ?
C17 C16 C15 119.0(3) . . ?
C17 C16 H16 120.5 . . ?
C15 C16 H16 120.5 . . ?
C16 C17 C18 120.0(3) . . ?
C16 C17 H17 120.0 . . ?
C18 C17 H17 120.0 . . ?
O2 C18 C19 124.4(3) . . ?
O2 C18 C17 114.9(3) . . ?
C19 C18 C17 120.6(3) . . ?
C18 C19 C20 119.4(3) . . ?
C18 C19 H19 120.3 . . ?
C20 C19 H19 120.3 . . ?
C15 C20 C19 119.3(3) . . ?
C15 C20 H20 120.4 . . ?
C19 C20 H20 120.4 . . ?
O2 C21 H21A 109.5 . . ?
O2 C21 H21B 109.5 . . ?
H21A C21 H21B 109.5 . . ?
O2 C21 H21C 109.5 . . ?
H21A C21 H21C 109.5 . . ?
H21B C21 H21C 109.5 . . ?
F2 B1 F4 110.8(3) . . ?
F2 B1 F1 109.6(3) . . ?
F4 B1 F1 108.0(3) . . ?
F2 B1 F3 111.3(3) . . ?
F4 B1 F3 108.9(3) . . ?
F1 B1 F3 108.2(3) . . ?

loop_
_geom_bond_atom_site_label_1
_geom_bond_atom_site_label_2
_geom_bond_distance
_geom_bond_site_symmetry_2
_geom_bond_publ_flag
I1 C15 2.088(3) . ?
I1 C1 2.134(3) . ?
O1 C7 1.439(3) . ?
O1 H1 0.8400 . ?
O2 C18 1.357(4) . ?
O2 C21 1.428(4) . ?
C1 C2 1.386(4) . ?
C1 C6 1.392(4) . ?
C2 C3 1.377(4) . ?
C2 H2 0.9500 . ?
C3 C4 1.383(4) . ?
C3 H3 0.9500 . ?
C4 C5 1.383(4) . ?
C4 H4 0.9500 . ?
C5 C6 1.392(4) . ?
C5 H5 0.9500 . ?
C6 C7 1.539(4) . ?
C7 C8 1.513(4) . ?
C7 C9 1.537(4) . ?
C8 H8A 0.9800 . ?
C8 H8B 0.9800 . ?
C8 H8C 0.9800 . ?
C9 C10 1.382(4) . ?
C9 C14 1.393(4) . ?
C10 C11 1.398(4) . ?
C10 H10 0.9500 . ?
C11 C12 1.371(5) . ?
C11 H11 0.9500 . ?
C12 C13 1.377(5) . ?
C12 H12 0.9500 . ?
C13 C14 1.388(5) . ?
C13 H13 0.9500 . ?
C14 H14 0.9500 . ?
C15 C20 1.378(4) . ?
C15 C16 1.389(4) . ?
C16 C17 1.367(4) . ?
C16 H16 0.9500 . ?
C17 C18 1.403(4) . ?
C17 H17 0.9500 . ?
C18 C19 1.376(4) . ?
C19 C20 1.392(4) . ?
C19 H19 0.9500 . ?
C20 H20 0.9500 . ?
C21 H21A 0.9800 . ?
C21 H21B 0.9800 . ?
C21 H21C 0.9800 . ?
B1 F2 1.366(4) . ?
B1 F4 1.374(4) . ?
B1 F1 1.386(4) . ?
B1 F3 1.396(4) . ?

loop_
_geom_hbond_atom_site_label_D
_geom_hbond_atom_site_label_H
_geom_hbond_atom_site_label_A
_geom_hbond_distance_DH
_geom_hbond_distance_HA
_geom_hbond_distance_DA
_geom_hbond_angle_DHA
_geom_hbond_site_symmetry_A
O1 H1 F3 0.84 2.20 2.690(3) 117.4 .

loop_
_geom_torsion_atom_site_label_1
_geom_torsion_atom_site_label_2
_geom_torsion_atom_site_label_3
_geom_torsion_atom_site_label_4
_geom_torsion
_geom_torsion_site_symmetry_1
_geom_torsion_site_symmetry_2
_geom_torsion_site_symmetry_3
_geom_torsion_site_symmetry_4
_geom_torsion_publ_flag
C15 I1 C1 C2 -0.3(2) . . . . ?
C15 I1 C1 C6 -178.4(2) . . . . ?
C6 C1 C2 C3 2.0(5) . . . . ?
I1 C1 C2 C3 -176.0(2) . . . . ?
C1 C2 C3 C4 1.0(5) . . . . ?
C2 C3 C4 C5 -2.5(5) . . . . ?
C3 C4 C5 C6 1.1(5) . . . . ?
C2 C1 C6 C5 -3.3(4) . . . . ?
I1 C1 C6 C5 174.7(2) . . . . ?
C2 C1 C6 C7 174.0(3) . . . . ?
I1 C1 C6 C7 -8.0(4) . . . . ?
C4 C5 C6 C1 1.7(4) . . . . ?
C4 C5 C6 C7 -175.7(3) . . . . ?
C1 C6 C7 O1 19.2(4) . . . . ?
C5 C6 C7 O1 -163.7(2) . . . . ?
C1 C6 C7 C8 139.1(3) . . . . ?
C5 C6 C7 C8 -43.8(3) . . . . ?
C1 C6 C7 C9 -96.6(3) . . . . ?
C5 C6 C7 C9 80.5(3) . . . . ?
O1 C7 C9 C10 -9.7(3) . . . . ?
C8 C7 C9 C10 -128.5(3) . . . . ?
C6 C7 C9 C10 107.2(3) . . . . ?
O1 C7 C9 C14 170.3(3) . . . . ?
C8 C7 C9 C14 51.5(4) . . . . ?
C6 C7 C9 C14 -72.8(3) . . . . ?
C14 C9 C10 C11 -0.5(4) . . . . ?
C7 C9 C10 C11 179.4(3) . . . . ?
C9 C10 C11 C12 -0.6(5) . . . . ?
C10 C11 C12 C13 1.2(5) . . . . ?
C11 C12 C13 C14 -0.6(5) . . . . ?
C12 C13 C14 C9 -0.6(5) . . . . ?
C10 C9 C14 C13 1.2(5) . . . . ?
C7 C9 C14 C13 -178.8(3) . . . . ?
C1 I1 C15 C20 -102.7(2) . . . . ?
C1 I1 C15 C16 80.7(2) . . . . ?
C20 C15 C16 C17 -0.7(4) . . . . ?
I1 C15 C16 C17 175.7(2) . . . . ?
C15 C16 C17 C18 0.7(4) . . . . ?
C21 O2 C18 C19 2.7(5) . . . . ?
C21 O2 C18 C17 -178.4(3) . . . . ?
C16 C17 C18 O2 -178.8(3) . . . . ?
C16 C17 C18 C19 0.1(5) . . . . ?
O2 C18 C19 C20 178.0(3) . . . . ?
C17 C18 C19 C20 -0.8(5) . . . . ?
C16 C15 C20 C19 0.0(5) . . . . ?
I1 C15 C20 C19 -176.5(2) . . . . ?
C18 C19 C20 C15 0.8(4) . . . . ?
